data_7707185
loop_
_publ_author_name
'Zenno, Hikaru'
'Kobayashi, Fumiya'
'Nakamura, Masaaki'
'Sekine, Yoshihiro'
'Lindoy, Leonard F.'
'Hayami, Shinya'

_publ_section_title
;
 Hydrogen bond-induced abrupt spin crossover behaviour in 1-D cobalt(II)
 complexes - the key role of solvate water molecules.
;
_journal_issue 22
_journal_name_full 'Dalton transactions (Cambridge, England : 2003)'
_journal_page_first 7843
_journal_page_last 7853
_journal_paper_doi 10.1039/d1dt01069g
_journal_volume 50
_journal_year 2021
_chemical_formula_moiety 'C20 H14 Cl2 Co N4, H4 O2'
_chemical_formula_sum 'C20 H18 Cl2 Co N4 O2'
_chemical_formula_weight 476.21
_space_group_crystal_system orthorhombic
_space_group_IT_number 54
_space_group_name_Hall '-P 2a 2ac'
_space_group_name_H-M_alt 'P c c a'
_atom_sites_solution_hydrogens mixed
_atom_sites_solution_primary dual
_audit_creation_date 2021-01-21
_audit_creation_method
;
Olex2 1.3
(compiled 2020.11.12 svn.r5f609507 for OlexSys, GUI svn.r6226)
;
_audit_update_record
;
2021-01-28 deposited with the CCDC.	2021-04-22 downloaded from the CCDC.
;
_cell_angle_alpha 90
_cell_angle_beta 90
_cell_angle_gamma 90
_cell_formula_units_Z 4
_cell_length_a 10.7848(18)
_cell_length_b 7.5554(18)
_cell_length_c 21.527(4)
_cell_measurement_reflns_used 619
_cell_measurement_temperature 250
_cell_measurement_theta_max 25.2700
_cell_measurement_theta_min 2.6820
_cell_volume 1754.1(6)
_computing_cell_refinement 'CrysAlisPro 1.171.40.15 (Rigaku OD, 2018)'
_computing_data_collection 'CrysAlisPro 1.171.40.15 (Rigaku OD, 2018)'
_computing_data_reduction 'CrysAlisPro 1.171.40.15 (Rigaku OD, 2018)'
_computing_molecular_graphics 'Olex2 1.3 (Dolomanov et al., 2009)'
_computing_publication_material 'Olex2 1.3 (Dolomanov et al., 2009)'
_computing_structure_refinement 'SHELXL 2014/7 (Sheldrick, 2015)'
_computing_structure_solution 'SHELXT 2014/5 (Sheldrick, 2014)'
_diffrn_ambient_temperature 250
_diffrn_detector 'CCD plate'
_diffrn_measured_fraction_theta_full 0.996
_diffrn_measured_fraction_theta_max 0.993
_diffrn_measurement_details
;
List of Runs (angles in degrees, time in seconds):

  # Type    Start    End  Width  t~exp~   \w     \q     \k     \f   Frames
#--------------------------------------------------------------------------
  1  \w    -14.00  39.00   0.50  105.00    --   20.00  54.00-150.00  106
  2  \w     63.00  90.00   0.50  105.00    --   20.00  54.00-150.00   54
  3  \w    -73.00 -32.00   0.50  105.00    --   20.00  54.00 -90.00   82
  4  \w    -24.00  30.00   0.50  105.00    --   20.00  54.00 -90.00  108
  5  \w     83.00 110.00   0.50  105.00    --   20.00  54.00 -90.00   54
  6  \w    -52.00 -27.00   0.50  105.00    --   20.00  54.00 -60.00   50
  7  \w    -21.00   6.00   0.50  105.00    --   20.00  54.00 -60.00   54
  8  \w    -67.00  23.00   0.50  105.00    --   20.00  54.00 -30.00  180
  9  \w    -71.00 -43.00   0.50  105.00    --   20.00  54.00-150.00   56
;
_diffrn_measurement_device 'two-circle diffractometer'
_diffrn_measurement_device_type 'XtaLAB Mini II'
_diffrn_measurement_method '\w scans'
_diffrn_orient_matrix_type 'CrysAlisPro convention (1999,Acta A55,543-557)'
_diffrn_orient_matrix_UB_11 0.0035045000
_diffrn_orient_matrix_UB_12 0.0933242000
_diffrn_orient_matrix_UB_13 0.0032476000
_diffrn_orient_matrix_UB_21 -0.0019062000
_diffrn_orient_matrix_UB_22 0.0092349000
_diffrn_orient_matrix_UB_23 -0.0327743000
_diffrn_orient_matrix_UB_31 -0.0656288000
_diffrn_orient_matrix_UB_32 0.0047337000
_diffrn_orient_matrix_UB_33 0.0010718000
_diffrn_radiation_monochromator graphite
_diffrn_radiation_probe x-ray
_diffrn_radiation_type 'Mo K\a'
_diffrn_radiation_wavelength 0.71073
_diffrn_reflns_av_R_equivalents 0.1008
_diffrn_reflns_av_unetI/netI 0.1063
_diffrn_reflns_Laue_measured_fraction_full 0.996
_diffrn_reflns_Laue_measured_fraction_max 0.993
_diffrn_reflns_limit_h_max 13
_diffrn_reflns_limit_h_min -13
_diffrn_reflns_limit_k_max 9
_diffrn_reflns_limit_k_min -8
_diffrn_reflns_limit_l_max 21
_diffrn_reflns_limit_l_min -26
_diffrn_reflns_number 8067
_diffrn_reflns_point_group_measured_fraction_full 0.996
_diffrn_reflns_point_group_measured_fraction_max 0.993
_diffrn_reflns_theta_full 25.242
_diffrn_reflns_theta_max 26.367
_diffrn_reflns_theta_min 2.674
_diffrn_source 'fine-focus sealed X-ray tube'
_diffrn_source_type 'Rigaku (Mo) X-ray Source'
_exptl_absorpt_coefficient_mu 1.311
_exptl_absorpt_correction_T_max 1.00000
_exptl_absorpt_correction_T_min 0.22023
_exptl_absorpt_correction_type multi-scan
_exptl_absorpt_process_details
;
CrysAlisPro 1.171.40.15 (Rigaku Oxford Diffraction, 2018)
Empirical absorption correction using spherical harmonics,
 implemented in SCALE3 ABSPACK scaling algorithm.
;
_exptl_crystal_colour 'clear dark orange'
_exptl_crystal_colour_lustre clear
_exptl_crystal_colour_modifier dark
_exptl_crystal_colour_primary orange
_exptl_crystal_density_diffrn 1.803
_exptl_crystal_description needle
_exptl_crystal_F_000 972
_exptl_crystal_size_max 0.5
_exptl_crystal_size_mid 0.1
_exptl_crystal_size_min 0.01
_refine_diff_density_max 1.557
_refine_diff_density_min -0.858
_refine_diff_density_rms 0.147
_refine_ls_extinction_method none
_refine_ls_goodness_of_fit_ref 1.012
_refine_ls_hydrogen_treatment constr
_refine_ls_matrix_type full
_refine_ls_number_parameters 141
_refine_ls_number_reflns 1799
_refine_ls_number_restraints 0
_refine_ls_restrained_S_all 1.012
_refine_ls_R_factor_all 0.1678
_refine_ls_R_factor_gt 0.0891
_refine_ls_shift/su_max 0.029
_refine_ls_shift/su_mean 0.002
_refine_ls_structure_factor_coef Fsqd
_refine_ls_weighting_details 'w=1/[\s^2^(Fo^2^)+(0.1274P)^2^] where P=(Fo^2^+2Fc^2^)/3'
_refine_ls_weighting_scheme calc
_refine_ls_wR_factor_gt 0.2017
_refine_ls_wR_factor_ref 0.2397
_reflns_Friedel_coverage 0.000
_reflns_number_gt 943
_reflns_number_total 1799
_reflns_threshold_expression 'I > 2\s(I)'
_cod_data_source_file d1dt01069g2.cif
_cod_data_source_block 210105_pyterpycoclhs_2
_cod_depositor_comments 'Adding full bibliography for 7707184--7707187.cif.'
_cod_database_code 7707185
_shelx_shelxl_version_number 2014/7
_chemical_oxdiff_formula 'Co N C H O'
_chemical_oxdiff_usercomment '250 K'
_shelx_space_group_comment
;
The symmetry employed for this shelxl refinement is uniquely defined
by the following loop, which should always be used as a source of
symmetry information in preference to the above space-group names.
They are only intended as comments.
;
_shelx_estimated_absorpt_t_max 0.987
_shelx_estimated_absorpt_t_min 0.560
_diffrn_oxdiff_ac4_digest_frames
;
019c3d8ba86c467764afb6ecd4f735051400744b4cc
;
_reflns_odcompleteness_completeness 98.86
_reflns_odcompleteness_iscentric 1
_reflns_odcompleteness_theta 26.32
_olex2_refinement_description
;
1. Fixed Uiso
 At 1.2 times of:
  All C(H) groups
 At 1.5 times of:
  All O(H,H) groups
2. Others
 Fixed Sof: H2A(0.5) H2B(0.5) H1A(0.5) H1B(0.5)
3.a Free rotating group:
 O2(H2A,H2B), O1(H1A,H1B)
3.b Aromatic/amide H refined with riding coordinates:
 C7(H7), C4(H4), C3(H3), C10(H10), C2(H2), C11(H11), C1(H1)
;
_olex2_submission_special_instructions 'No special instructions were received'
_oxdiff_exptl_absorpt_empirical_details
;
Empirical correction (ABSPACK) includes:
- Absorption correction using spherical harmonics
- Frame scaling
;
_oxdiff_exptl_absorpt_empirical_full_max 2.732
_oxdiff_exptl_absorpt_empirical_full_min 0.586

loop_
_space_group_symop_operation_xyz
'x, y, z'
'-x+1/2, -y, z'
'-x, y, -z+1/2'
'x+1/2, -y, -z+1/2'
'-x, -y, -z'
'x-1/2, y, -z'
'x, -y, z-1/2'
'-x-1/2, y, z-1/2'

loop_
_atom_site_label
_atom_site_type_symbol
_atom_site_fract_x
_atom_site_fract_y
_atom_site_fract_z
_atom_site_U_iso_or_equiv
_atom_site_adp_type
_atom_site_occupancy
_atom_site_site_symmetry_order
_atom_site_calc_flag
_atom_site_refinement_flags_posn
_atom_site_refinement_flags_adp
_atom_site_refinement_flags_occupancy
_atom_site_disorder_assembly
_atom_site_disorder_group
Co1 Co 0.7500 0.5000 0.36625(6) 0.0410(5) Uani 1 2 d S T P . .
Cl00 Cl 0.88670(19) 0.7518(3) 0.37107(8) 0.0479(7) Uani 1 1 d . . . . .
N2 N 0.7500 0.5000 0.4577(4) 0.042(2) Uani 1 2 d S T P . .
N3 N 0.7500 0.5000 0.7718(4) 0.040(2) Uani 1 2 d S T P . .
N1 N 0.6046(6) 0.6657(9) 0.3879(3) 0.0394(16) Uani 1 1 d . . . . .
C5 C 0.5829(7) 0.6837(10) 0.4464(3) 0.0356(18) Uani 1 1 d . . . . .
C9 C 0.7500 0.5000 0.6462(5) 0.040(3) Uani 1 2 d S T P . .
C7 C 0.6652(7) 0.5934(10) 0.5479(3) 0.0374(18) Uani 1 1 d . . . . .
H7 H 0.6048 0.6603 0.5688 0.045 Uiso 1 1 calc R U . . .
C8 C 0.7500 0.5000 0.5802(4) 0.038(3) Uani 1 2 d S T P . .
C6 C 0.6677(7) 0.5903(11) 0.4863(3) 0.0384(19) Uani 1 1 d . . . . .
C4 C 0.4908(7) 0.7831(10) 0.4681(4) 0.045(2) Uani 1 1 d . . . . .
H4 H 0.4761 0.7920 0.5110 0.054 Uiso 1 1 calc R U . . .
C3 C 0.4201(8) 0.8693(11) 0.4278(4) 0.050(2) Uani 1 1 d . . . . .
H3 H 0.3544 0.9406 0.4418 0.060 Uiso 1 1 calc R U . . .
C10 C 0.8324(8) 0.4117(12) 0.6792(4) 0.058(3) Uani 1 1 d . . . . .
H10 H 0.8944 0.3459 0.6590 0.070 Uiso 1 1 calc R U . . .
C2 C 0.4431(7) 0.8537(11) 0.3680(4) 0.046(2) Uani 1 1 d . . . . .
H2 H 0.3954 0.9163 0.3388 0.055 Uiso 1 1 calc R U . . .
C11 C 0.8285(9) 0.4152(13) 0.7395(4) 0.064(3) Uani 1 1 d . . . . .
H11 H 0.8887 0.3494 0.7610 0.077 Uiso 1 1 calc R U . . .
C1 C 0.5346(7) 0.7483(12) 0.3493(3) 0.048(2) Uani 1 1 d . . . . .
H1 H 0.5485 0.7338 0.3065 0.057 Uiso 1 1 calc R U . . .
O2 O 0.2500 1.0000 0.5375(4) 0.057(2) Uani 1 2 d GS T P . .
H2A H 0.2075 1.0404 0.5682 0.086 Uiso 0.5 1 d G U P . .
H2B H 0.2561 0.8884 0.5447 0.086 Uiso 0.5 1 d G U P . .
O1 O 0.2500 1.0000 0.2301(5) 0.103(4) Uani 1 2 d GS T P . .
H1A H 0.2038 0.9464 0.2035 0.154 Uiso 0.5 1 d G U P . .
H1B H 0.2940 1.0715 0.2082 0.154 Uiso 0.5 1 d G U P . .

loop_
_atom_site_aniso_label
_atom_site_aniso_U_11
_atom_site_aniso_U_22
_atom_site_aniso_U_33
_atom_site_aniso_U_23
_atom_site_aniso_U_13
_atom_site_aniso_U_12
Co1 0.0292(8) 0.0612(12) 0.0327(8) 0.000 0.000 0.0027(9)
Cl00 0.0360(11) 0.0640(15) 0.0437(11) -0.0022(10) -0.0010(8) -0.0015(11)
N2 0.028(5) 0.056(6) 0.042(5) 0.000 0.000 0.012(5)
N3 0.025(5) 0.059(7) 0.037(5) 0.000 0.000 0.003(5)
N1 0.038(4) 0.049(4) 0.031(3) -0.006(3) 0.001(3) 0.000(3)
C5 0.028(4) 0.038(5) 0.040(4) 0.004(4) -0.003(3) -0.005(4)
C9 0.025(5) 0.056(8) 0.038(6) 0.000 0.000 -0.003(6)
C7 0.028(4) 0.045(5) 0.039(4) -0.006(4) -0.001(3) -0.004(4)
C8 0.026(5) 0.057(8) 0.030(6) 0.000 0.000 0.006(6)
C6 0.027(4) 0.048(5) 0.041(4) 0.002(4) 0.002(3) -0.005(4)
C4 0.033(5) 0.057(6) 0.045(4) 0.003(4) 0.005(3) -0.002(4)
C3 0.040(5) 0.058(6) 0.051(5) 0.000(5) -0.002(4) -0.001(5)
C10 0.046(5) 0.095(8) 0.033(4) -0.001(5) 0.005(4) 0.026(5)
C2 0.034(5) 0.049(6) 0.056(5) 0.000(4) -0.008(4) 0.004(4)
C11 0.058(6) 0.097(8) 0.037(5) 0.013(5) -0.002(4) 0.028(6)
C1 0.034(4) 0.072(6) 0.038(4) 0.010(4) -0.005(3) -0.007(5)
O2 0.055(6) 0.063(6) 0.053(5) 0.000 0.000 0.005(6)
O1 0.118(11) 0.107(11) 0.082(8) 0.000 0.000 -0.049(8)

loop_
_atom_type_symbol
_atom_type_description
_atom_type_scat_dispersion_real
_atom_type_scat_dispersion_imag
_atom_type_scat_source
C C 0.0033 0.0016 'International Tables Vol C Tables 4.2.6.8 and 6.1.1.4'
H H 0.0000 0.0000 'International Tables Vol C Tables 4.2.6.8 and 6.1.1.4'
Cl Cl 0.1484 0.1585 'International Tables Vol C Tables 4.2.6.8 and 6.1.1.4'
Co Co 0.3494 0.9721 'International Tables Vol C Tables 4.2.6.8 and 6.1.1.4'
N N 0.0061 0.0033 'International Tables Vol C Tables 4.2.6.8 and 6.1.1.4'
O O 0.0106 0.0060 'International Tables Vol C Tables 4.2.6.8 and 6.1.1.4'

loop_
_geom_angle_atom_site_label_1
_geom_angle_atom_site_label_2
_geom_angle_atom_site_label_3
_geom_angle
_geom_angle_site_symmetry_1
_geom_angle_site_symmetry_3
_geom_angle_publ_flag
Cl00 Co1 Cl00 175.06(10) . 2_665 ?
N2 Co1 Cl00 87.53(5) . 2_665 ?
N2 Co1 Cl00 87.53(5) . . ?
N2 Co1 N3 180.0 . 7_565 ?
N2 Co1 N1 76.93(17) . . ?
N2 Co1 N1 76.92(17) . 2_665 ?
N3 Co1 Cl00 92.47(5) 7_565 2_665 ?
N3 Co1 Cl00 92.47(5) 7_565 . ?
N3 Co1 N1 103.08(17) 7_565 2_665 ?
N3 Co1 N1 103.07(17) 7_565 . ?
N1 Co1 Cl00 90.3(2) . 2_665 ?
N1 Co1 Cl00 88.6(2) . . ?
N1 Co1 Cl00 90.3(2) 2_665 . ?
N1 Co1 Cl00 88.6(2) 2_665 2_665 ?
N1 Co1 N1 153.8(3) 2_665 . ?
C6 N2 Co1 118.8(5) 2_665 . ?
C6 N2 Co1 118.8(5) . . ?
C6 N2 C6 122.4(9) . 2_665 ?
C11 N3 Co1 123.2(5) 2_665 7_566 ?
C11 N3 Co1 123.2(5) . 7_566 ?
C11 N3 C11 113.5(9) 2_665 . ?
C5 N1 Co1 115.1(5) . . ?
C1 N1 Co1 126.6(5) . . ?
C1 N1 C5 118.3(7) . . ?
N1 C5 C6 114.6(7) . . ?
N1 C5 C4 122.6(7) . . ?
C4 C5 C6 122.8(7) . . ?
C10 C9 C8 122.6(5) 2_665 . ?
C10 C9 C8 122.6(5) . . ?
C10 C9 C10 114.7(10) 2_665 . ?
C8 C7 H7 120.2 . . ?
C6 C7 H7 120.2 . . ?
C6 C7 C8 119.6(7) . . ?
C7 C8 C9 121.1(5) . . ?
C7 C8 C9 121.1(5) 2_665 . ?
C7 C8 C7 117.8(9) . 2_665 ?
N2 C6 C5 114.5(7) . . ?
N2 C6 C7 120.3(8) . . ?
C7 C6 C5 125.2(7) . . ?
C5 C4 H4 120.8 . . ?
C3 C4 C5 118.5(8) . . ?
C3 C4 H4 120.8 . . ?
C4 C3 H3 120.4 . . ?
C2 C3 C4 119.2(8) . . ?
C2 C3 H3 120.4 . . ?
C9 C10 H10 119.8 . . ?
C11 C10 C9 120.5(9) . . ?
C11 C10 H10 119.8 . . ?
C3 C2 H2 120.4 . . ?
C3 C2 C1 119.2(8) . . ?
C1 C2 H2 120.4 . . ?
N3 C11 C10 125.4(9) . . ?
N3 C11 H11 117.3 . . ?
C10 C11 H11 117.3 . . ?
N1 C1 C2 122.2(7) . . ?
N1 C1 H1 118.9 . . ?
C2 C1 H1 118.9 . . ?
H2A O2 H2B 104.5 . . ?
H1A O1 H1B 104.5 . . ?

loop_
_geom_bond_atom_site_label_1
_geom_bond_atom_site_label_2
_geom_bond_distance
_geom_bond_site_symmetry_2
_geom_bond_publ_flag
Co1 Cl00 2.409(2) 2_665 ?
Co1 Cl00 2.409(2) . ?
Co1 N2 1.967(8) . ?
Co1 N3 2.033(8) 7_565 ?
Co1 N1 2.060(6) 2_665 ?
Co1 N1 2.060(6) . ?
N2 C6 1.278(8) . ?
N2 C6 1.278(8) 2_665 ?
N3 Co1 2.033(8) 7_566 ?
N3 C11 1.269(9) 2_665 ?
N3 C11 1.269(9) . ?
N1 C5 1.287(8) . ?
N1 C1 1.284(9) . ?
C5 C6 1.439(10) . ?
C5 C4 1.331(10) . ?
C9 C8 1.420(13) . ?
C9 C10 1.319(9) . ?
C9 C10 1.319(9) 2_665 ?
C7 H7 0.9400 . ?
C7 C8 1.348(9) . ?
C7 C6 1.326(9) . ?
C8 C7 1.349(9) 2_665 ?
C4 H4 0.9400 . ?
C4 C3 1.325(10) . ?
C3 H3 0.9400 . ?
C3 C2 1.317(10) . ?
C10 H10 0.9400 . ?
C10 C11 1.298(10) . ?
C2 H2 0.9400 . ?
C2 C1 1.330(11) . ?
C11 H11 0.9400 . ?
C1 H1 0.9400 . ?
O2 H2A 0.8605 . ?
O2 H2B 0.8601 . ?
O1 H1A 0.8601 . ?
O1 H1B 0.8600 . ?

loop_
_geom_torsion_atom_site_label_1
_geom_torsion_atom_site_label_2
_geom_torsion_atom_site_label_3
_geom_torsion_atom_site_label_4
_geom_torsion
_geom_torsion_site_symmetry_1
_geom_torsion_site_symmetry_2
_geom_torsion_site_symmetry_3
_geom_torsion_site_symmetry_4
_geom_torsion_publ_flag
Co1 N2 C6 C5 -0.1(7) . . . . ?
Co1 N2 C6 C7 -179.9(5) . . . . ?
Co1 N3 C11 C10 -179.7(8) 7_566 . . . ?
Co1 N1 C5 C6 2.5(9) . . . . ?
Co1 N1 C5 C4 -178.6(6) . . . . ?
Co1 N1 C1 C2 -179.6(6) . . . . ?
N1 C5 C6 N2 -1.6(10) . . . . ?
N1 C5 C6 C7 178.2(8) . . . . ?
N1 C5 C4 C3 -1.2(12) . . . . ?
C5 N1 C1 C2 1.5(12) . . . . ?
C5 C4 C3 C2 0.1(13) . . . . ?
C9 C10 C11 N3 -0.5(16) . . . . ?
C8 C9 C10 C11 -179.8(7) . . . . ?
C8 C7 C6 N2 -0.2(11) . . . . ?
C8 C7 C6 C5 180.0(6) . . . . ?
C6 N2 C6 C5 179.9(7) 2_665 . . . ?
C6 N2 C6 C7 0.1(5) 2_665 . . . ?
C6 C5 C4 C3 177.6(7) . . . . ?
C6 C7 C8 C9 -179.9(5) . . . . ?
C6 C7 C8 C7 0.1(5) . . . 2_665 ?
C4 C5 C6 N2 179.5(7) . . . . ?
C4 C5 C6 C7 -0.8(13) . . . . ?
C4 C3 C2 C1 1.7(13) . . . . ?
C3 C2 C1 N1 -2.6(13) . . . . ?
C10 C9 C8 C7 0.8(6) 2_665 . . . ?
C10 C9 C8 C7 0.8(6) . . . 2_665 ?
C10 C9 C8 C7 -179.2(6) . . . . ?
C10 C9 C8 C7 -179.2(6) 2_665 . . 2_665 ?
C10 C9 C10 C11 0.2(7) 2_665 . . . ?
C11 N3 C11 C10 0.3(8) 2_665 . . . ?
C1 N1 C5 C6 -178.5(7) . . . . ?
C1 N1 C5 C4 0.5(12) . . . . ?
